data_8101764
loop_
_publ_author_name
'H.-Z. Shi'
'Z.-L. Li'
'Y.-K. Shan'

_publ_section_title
;
Crystal structure of catena-[diaqua-hexapyridinyl-bis(\m-sulfato)
diiron(II)] tetrahydrate, [Fe(C~5~H~5~N)~4~][Fe(H~2~O)~2~(C~5~H~5~N)
~2~](SO~4~)~2 ~&#x00B7; 4H~2~O
;
_journal_issue 2
_journal_name_full 'Zeitschrift f\"ur Kristallographie - New Crystal Structures'
_journal_page_first 245
_journal_page_last 246
_journal_volume 220
_journal_year 2005
_chemical_formula_moiety '[Fe(py)~4~][Fe(H~2~O)~2~(py)~2~](SO~4~)~2~ &#x00B7; 4H~2~O'
_chemical_formula_sum 'C30 H42 Fe2 N6 O14 S2'
_chemical_formula_weight 886.52
_chemical_name_systematic
; 
catena-[diaqua-hexapyridinyl-bis(\m-sulfato)diiron(II)] 
tetrahydrate 
;
_space_group_IT_number 14
_symmetry_cell_setting monoclinic
_symmetry_space_group_name_Hall '-P 2yn'
_symmetry_space_group_name_H-M 'P 1 21/n 1'
_atom_sites_solution_hydrogens geom
_atom_sites_solution_primary direct
_atom_sites_solution_secondary difmap
_audit_creation_method SHELXL-97
_cell_angle_alpha 90.00
_cell_angle_beta 108.23(3)
_cell_angle_gamma 90.00
_cell_formula_units_Z 2
_cell_length_a 12.470(3)
_cell_length_b 9.4980(19)
_cell_length_c 17.043(3)
_cell_measurement_reflns_used 230
_cell_measurement_temperature 291(2)
_cell_measurement_theta_max 25.1
_cell_measurement_theta_min 2
_cell_volume 1917.3(8)
_computing_cell_refinement raxis
_computing_data_collection raxis
_computing_data_reduction raxis
_computing_molecular_graphics texsan
_computing_publication_material texsan
_computing_structure_refinement 'SHELXL-97 (Sheldrick, 1997)'
_computing_structure_solution 'SHELXS-97 (Sheldrick, 1990)'
_diffrn_ambient_temperature 291(2)
_diffrn_measured_fraction_theta_full 0.856
_diffrn_measured_fraction_theta_max 0.856
_diffrn_measurement_device_type 'Rigaku R-AXIS RAPID IV'
_diffrn_measurement_method omega/phi
_diffrn_radiation_monochromator graphite
_diffrn_radiation_source 'fine-focus sealed tube'
_diffrn_radiation_type MoK\a
_diffrn_radiation_wavelength 0.71073
_diffrn_reflns_av_R_equivalents 0.0300
_diffrn_reflns_av_sigmaI/netI 0.0418
_diffrn_reflns_limit_h_max 14
_diffrn_reflns_limit_h_min 0
_diffrn_reflns_limit_k_max 11
_diffrn_reflns_limit_k_min -11
_diffrn_reflns_limit_l_max 19
_diffrn_reflns_limit_l_min -20
_diffrn_reflns_number 4969
_diffrn_reflns_theta_full 25.00
_diffrn_reflns_theta_max 25.00
_diffrn_reflns_theta_min 1.78
_exptl_absorpt_coefficient_mu 0.938
_exptl_absorpt_correction_T_max 0.8494
_exptl_absorpt_correction_T_min 0.7792
_exptl_absorpt_correction_type none
_exptl_crystal_colour yellow
_exptl_crystal_density_diffrn 1.536
_exptl_crystal_density_method 'not measured'
_exptl_crystal_description prismatic
_exptl_crystal_F_000 920
_exptl_crystal_size_max 0.28
_exptl_crystal_size_mid 0.20
_exptl_crystal_size_min 0.18
_refine_diff_density_max 0.828
_refine_diff_density_min -0.449
_refine_diff_density_rms 0.062
_refine_ls_extinction_coef 0.0013(4)
_refine_ls_extinction_expression Fc^*^=kFc[1+0.001xFc^2^\l^3^/sin(2\q)]^-1/4^
_refine_ls_extinction_method SHELXL
_refine_ls_goodness_of_fit_ref 1.075
_refine_ls_hydrogen_treatment mixed
_refine_ls_matrix_type full
_refine_ls_number_parameters 262
_refine_ls_number_reflns 2893
_refine_ls_number_restraints 2
_refine_ls_restrained_S_all 1.075
_refine_ls_R_factor_all 0.0563
_refine_ls_R_factor_gt 0.0430
_refine_ls_shift/su_max 0.000
_refine_ls_shift/su_mean 0.000
_refine_ls_structure_factor_coef Fsqd
_refine_ls_weighting_details 'calc w=1/[\s^2^(Fo^2^)+(0.0361P)^2^+1.7115P] where P=(Fo^2^+2Fc^2^)/3'
_refine_ls_weighting_scheme calc
_refine_ls_wR_factor_gt 0.0822
_refine_ls_wR_factor_ref 0.0860
_reflns_number_gt 2608
_reflns_number_total 2893
_reflns_threshold_expression >2sigma(I)
_cod_data_source_file 1267-1512.cff
_cod_data_source_block Fesulfpyaqwa
_cod_depositor_comments
;
The following automatic conversions were performed:
'_symmetry_cell_setting' value 'Monoclinic' changed to 'monoclinic'
according to '/home/saulius/struct/CIF-dictionaries/cif_core.dic'
dictionary named 'cif_core.dic' version 2.4.1 from 2010-06-29.

Automatic conversion script
Id: cif_fix_enum 1555 2011-01-17 13:19:09Z saulius 
;
_cod_original_cell_volume 1917.1(7)
_cod_original_sg_symbol_H-M P2(1)/n
_cod_database_code 8101764

loop_
_symmetry_equiv_pos_as_xyz
'x, y, z'
'-x+1/2, y+1/2, -z+1/2'
'-x, -y, -z'
'x-1/2, -y-1/2, z-1/2'

loop_
_atom_site_label
_atom_site_type_symbol
_atom_site_fract_x
_atom_site_fract_y
_atom_site_fract_z
_atom_site_U_iso_or_equiv
_atom_site_adp_type
_atom_site_occupancy
_atom_site_symmetry_multiplicity
_atom_site_Wyckoff_symbol
_atom_site_calc_flag
_atom_site_refinement_flags
_atom_site_disorder_assembly
_atom_site_disorder_group
Fe1 Fe 0.0000 0.0000 0.0000 0.02193(17) Uani 1 2 a d S . .
Fe2 Fe 0.5000 0.0000 0.0000 0.02082(17) Uani 1 2 b d S . .
S1 S 0.25461(6) -0.13891(8) 0.01969(5) 0.02064(19) Uani 1 4 e d . . .
O1 O 0.17566(16) -0.0516(2) 0.05004(13) 0.0261(5) Uani 1 4 e d . . .
O2 O 0.20150(18) -0.1730(3) -0.06743(13) 0.0344(6) Uani 1 4 e d . . .
O3 O 0.2853(2) -0.2653(2) 0.07016(15) 0.0383(6) Uani 1 4 e d . . .
O4 O 0.35660(17) -0.0525(2) 0.03003(14) 0.0308(5) Uani 1 4 e d . . .
O5 O -0.0005(2) 0.0497(3) 0.12479(17) 0.0360(6) Uani 1 4 e d . . .
O6 O 0.2820(3) -0.0168(3) 0.22236(19) 0.0596(8) Uiso 1 4 e d D . .
O7 O 0.3419(3) -0.2976(4) 0.2398(2) 0.0549(8) Uiso 1 4 e d . . .
N1 N -0.0462(2) -0.2165(3) 0.02193(17) 0.0292(6) Uani 1 4 e d . . .
N2 N 0.4973(2) 0.2019(3) 0.07148(16) 0.0283(6) Uani 1 4 e d . . .
N3 N 0.6033(2) -0.1100(3) 0.11302(16) 0.0286(6) Uani 1 4 e d . . .
C1 C 0.0143(3) -0.2903(4) 0.0882(2) 0.0346(8) Uani 1 4 e d . . .
H1A H 0.0790 -0.2491 0.1236 0.042 Uiso 1 4 e calc R . .
C2 C -0.0140(3) -0.4233(4) 0.1067(2) 0.0439(10) Uani 1 4 e d . . .
H2B H 0.0298 -0.4703 0.1537 0.053 Uiso 1 4 e calc R . .
C3 C -0.1089(3) -0.4851(4) 0.0536(3) 0.0474(10) Uani 1 4 e d . . .
H3B H -0.1301 -0.5753 0.0640 0.057 Uiso 1 4 e calc R . .
C4 C -0.1719(3) -0.4124(4) -0.0148(3) 0.0453(10) Uani 1 4 e d . . .
H4A H -0.2363 -0.4526 -0.0513 0.054 Uiso 1 4 e calc R . .
C5 C -0.1384(3) -0.2790(4) -0.0287(2) 0.0371(9) Uani 1 4 e d . . .
H5B H -0.1816 -0.2302 -0.0752 0.045 Uiso 1 4 e calc R . .
C6 C 0.4460(3) 0.2098(4) 0.1303(2) 0.0367(9) Uani 1 4 e d . . .
H6A H 0.4077 0.1307 0.1398 0.044 Uiso 1 4 e calc R . .
C7 C 0.4470(3) 0.3279(4) 0.1769(2) 0.0486(10) Uani 1 4 e d . . .
H7A H 0.4107 0.3283 0.2170 0.058 Uiso 1 4 e calc R . .
C8 C 0.5024(4) 0.4449(5) 0.1632(3) 0.0546(11) Uani 1 4 e d . . .
H8A H 0.5046 0.5263 0.1940 0.066 Uiso 1 4 e calc R . .
C9 C 0.5552(4) 0.4406(4) 0.1030(3) 0.0498(11) Uani 1 4 e d . . .
H9A H 0.5938 0.5186 0.0927 0.060 Uiso 1 4 e calc R . .
C10 C 0.5493(3) 0.3183(4) 0.0588(2) 0.0356(8) Uani 1 4 e d . . .
H10A H 0.5837 0.3166 0.0176 0.043 Uiso 1 4 e calc R . .
C11 C 0.5684(3) -0.1307(4) 0.1793(2) 0.0386(9) Uani 1 4 e d . . .
H11A H 0.4991 -0.0933 0.1783 0.046 Uiso 1 4 e calc R . .
C12 C 0.6293(3) -0.2040(4) 0.2482(2) 0.0437(10) Uani 1 4 e d . . .
H12A H 0.6016 -0.2148 0.2925 0.052 Uiso 1 4 e calc R . .
C13 C 0.7309(3) -0.2607(4) 0.2510(2) 0.0476(10) Uani 1 4 e d . . .
H13A H 0.7736 -0.3110 0.2970 0.057 Uiso 1 4 e calc R . .
C14 C 0.7686(3) -0.2416(5) 0.1840(2) 0.0507(11) Uani 1 4 e d . . .
H14A H 0.8372 -0.2798 0.1837 0.061 Uiso 1 4 e calc R . .
C15 C 0.7035(3) -0.1654(4) 0.1172(2) 0.0419(9) Uani 1 4 e d . . .
H15A H 0.7307 -0.1517 0.0728 0.050 Uiso 1 4 e calc R . .
H5E H -0.063(4) 0.095(5) 0.113(3) 0.083(18) Uiso 1 4 e d . . .
H5F H 0.042(3) 0.100(4) 0.159(3) 0.044(13) Uiso 1 4 e d . . .
H6E H 0.230(7) -0.041(12) 0.160(3) 0.29(5) Uiso 1 4 e d D . .
H6F H 0.245(6) 0.079(5) 0.250(5) 0.18(3) Uiso 1 4 e d D . .
H7E H 0.329(6) -0.311(8) 0.188(5) 0.17(3) Uiso 1 4 e d . . .
H7F H 0.330(3) -0.234(5) 0.259(3) 0.055(14) Uiso 1 4 e d . . .

loop_
_atom_site_aniso_label
_atom_site_aniso_U_11
_atom_site_aniso_U_22
_atom_site_aniso_U_33
_atom_site_aniso_U_23
_atom_site_aniso_U_13
_atom_site_aniso_U_12
Fe1 0.0183(3) 0.0227(3) 0.0253(3) -0.0015(3) 0.0077(2) -0.0015(3)
Fe2 0.0173(3) 0.0235(3) 0.0228(3) 0.0007(3) 0.0079(2) -0.0022(3)
S1 0.0178(3) 0.0219(4) 0.0234(4) -0.0021(3) 0.0082(3) -0.0021(3)
O1 0.0189(10) 0.0320(13) 0.0287(12) -0.0070(10) 0.0091(9) 0.0000(10)
O2 0.0308(12) 0.0451(15) 0.0253(13) -0.0118(11) 0.0061(9) 0.0037(12)
O3 0.0473(14) 0.0252(13) 0.0450(15) 0.0081(11) 0.0182(12) 0.0050(12)
O4 0.0225(11) 0.0370(14) 0.0365(14) -0.0040(11) 0.0144(10) -0.0096(10)
O5 0.0301(14) 0.0459(17) 0.0307(15) -0.0095(12) 0.0075(11) 0.0031(14)
N1 0.0256(14) 0.0285(16) 0.0345(17) -0.0011(13) 0.0106(12) -0.0034(13)
N2 0.0266(14) 0.0288(16) 0.0288(16) -0.0017(12) 0.0076(12) 0.0035(13)
N3 0.0278(14) 0.0317(16) 0.0269(15) 0.0025(12) 0.0094(11) 0.0015(13)
C1 0.0301(18) 0.037(2) 0.036(2) 0.0009(16) 0.0086(15) -0.0005(17)
C2 0.048(2) 0.038(2) 0.046(2) 0.0135(19) 0.0156(19) 0.004(2)
C3 0.056(2) 0.025(2) 0.063(3) 0.002(2) 0.022(2) -0.007(2)
C4 0.040(2) 0.036(2) 0.056(3) -0.0076(19) 0.0085(19) -0.0135(18)
C5 0.0325(19) 0.030(2) 0.044(2) 0.0017(17) 0.0044(16) -0.0048(16)
C6 0.0368(19) 0.039(2) 0.038(2) -0.0043(17) 0.0170(16) -0.0023(17)
C7 0.058(2) 0.050(3) 0.042(2) -0.0106(19) 0.0227(19) 0.003(2)
C8 0.069(3) 0.036(2) 0.056(3) -0.019(2) 0.017(2) 0.003(2)
C9 0.056(3) 0.030(2) 0.064(3) -0.005(2) 0.019(2) -0.006(2)
C10 0.0362(19) 0.031(2) 0.042(2) 0.0029(16) 0.0160(16) 0.0025(17)
C11 0.0346(18) 0.049(2) 0.034(2) 0.0105(19) 0.0142(15) 0.0052(18)
C12 0.049(2) 0.054(3) 0.028(2) 0.0086(18) 0.0123(17) -0.001(2)
C13 0.048(2) 0.050(3) 0.034(2) 0.0129(19) -0.0028(18) 0.007(2)
C14 0.0331(19) 0.067(3) 0.048(3) 0.008(2) 0.0061(18) 0.019(2)
C15 0.0321(18) 0.056(3) 0.038(2) 0.0077(19) 0.0121(16) 0.0079(19)

loop_
_atom_type_symbol
_atom_type_description
_atom_type_scat_dispersion_real
_atom_type_scat_dispersion_imag
_atom_type_scat_source
C C 0.0033 0.0016 'International Tables Vol C Tables 4.2.6.8 and 6.1.1.4'
H H 0.0000 0.0000 'International Tables Vol C Tables 4.2.6.8 and 6.1.1.4'
N N 0.0061 0.0033 'International Tables Vol C Tables 4.2.6.8 and 6.1.1.4'
O O 0.0106 0.0060 'International Tables Vol C Tables 4.2.6.8 and 6.1.1.4'
S S 0.1246 0.1234 'International Tables Vol C Tables 4.2.6.8 and 6.1.1.4'
Fe Fe 0.3463 0.8444 'International Tables Vol C Tables 4.2.6.8 and 6.1.1.4'

loop_
_geom_angle_atom_site_label_1
_geom_angle_atom_site_label_2
_geom_angle_atom_site_label_3
_geom_angle
_geom_angle_site_symmetry_1
_geom_angle_site_symmetry_3
_geom_angle_publ_flag
O1 Fe1 O1 180.0 3_555 . ?
O1 Fe1 O5 91.37(10) 3_555 . ?
O1 Fe1 O5 88.63(10) . . ?
O1 Fe1 O5 88.63(10) 3_555 3_555 ?
O1 Fe1 O5 91.37(10) . 3_555 ?
O5 Fe1 O5 180.00(3) . 3_555 ?
O1 Fe1 N1 89.54(9) 3_555 . ?
O1 Fe1 N1 90.46(9) . . ?
O5 Fe1 N1 87.47(10) . . ?
O5 Fe1 N1 92.53(10) 3_555 . ?
O1 Fe1 N1 90.46(9) 3_555 3_555 ?
O1 Fe1 N1 89.54(9) . 3_555 ?
O5 Fe1 N1 92.53(10) . 3_555 ?
O5 Fe1 N1 87.47(10) 3_555 3_555 ?
N1 Fe1 N1 180.00(15) . 3_555 ?
O4 Fe2 O4 180.00(11) 3_655 . ?
O4 Fe2 N3 90.95(9) 3_655 . ?
O4 Fe2 N3 89.05(9) . . ?
O4 Fe2 N3 89.05(9) 3_655 3_655 ?
O4 Fe2 N3 90.95(9) . 3_655 ?
N3 Fe2 N3 180.00(13) . 3_655 ?
O4 Fe2 N2 95.03(9) 3_655 . ?
O4 Fe2 N2 84.97(9) . . ?
N3 Fe2 N2 91.94(10) . . ?
N3 Fe2 N2 88.06(10) 3_655 . ?
O4 Fe2 N2 84.97(9) 3_655 3_655 ?
O4 Fe2 N2 95.03(9) . 3_655 ?
N3 Fe2 N2 88.06(10) . 3_655 ?
N3 Fe2 N2 91.94(10) 3_655 3_655 ?
N2 Fe2 N2 180.00(14) . 3_655 ?
O3 S1 O2 111.67(15) . . ?
O3 S1 O4 109.30(14) . . ?
O2 S1 O4 110.14(13) . . ?
O3 S1 O1 109.37(14) . . ?
O2 S1 O1 109.63(13) . . ?
O4 S1 O1 106.60(13) . . ?
S1 O1 Fe1 133.58(13) . . ?
S1 O4 Fe2 152.00(15) . . ?
C5 N1 C1 116.9(3) . . ?
C5 N1 Fe1 121.5(2) . . ?
C1 N1 Fe1 121.6(2) . . ?
C10 N2 C6 116.2(3) . . ?
C10 N2 Fe2 121.5(2) . . ?
C6 N2 Fe2 122.3(2) . . ?
C15 N3 C11 116.1(3) . . ?
C15 N3 Fe2 120.7(2) . . ?
C11 N3 Fe2 123.1(2) . . ?
N1 C1 C2 123.8(3) . . ?
C1 C2 C3 118.1(4) . . ?
C4 C3 C2 119.4(4) . . ?
C3 C4 C5 119.0(4) . . ?
N1 C5 C4 122.8(3) . . ?
N2 C6 C7 123.7(4) . . ?
C8 C7 C6 118.7(4) . . ?
C7 C8 C9 119.1(4) . . ?
C10 C9 C8 118.4(4) . . ?
N2 C10 C9 123.9(3) . . ?
N3 C11 C12 123.7(3) . . ?
C13 C12 C11 119.4(4) . . ?
C12 C13 C14 118.2(4) . . ?
C13 C14 C15 119.2(4) . . ?
N3 C15 C14 123.3(3) . . ?

loop_
_geom_bond_atom_site_label_1
_geom_bond_atom_site_label_2
_geom_bond_distance
_geom_bond_site_symmetry_2
_geom_bond_publ_flag
Fe1 O1 2.144(2) 3_555 ?
Fe1 O1 2.144(2) . ?
Fe1 O5 2.181(3) . ?
Fe1 O5 2.181(3) 3_555 ?
Fe1 N1 2.199(3) . ?
Fe1 N1 2.199(3) 3_555 ?
Fe2 O4 2.069(2) 3_655 ?
Fe2 O4 2.069(2) . ?
Fe2 N3 2.215(3) . ?
Fe2 N3 2.215(3) 3_655 ?
Fe2 N2 2.278(3) . ?
Fe2 N2 2.278(3) 3_655 ?
S1 O3 1.456(2) . ?
S1 O2 1.460(2) . ?
S1 O4 1.477(2) . ?
S1 O1 1.498(2) . ?
N1 C5 1.341(4) . ?
N1 C1 1.343(4) . ?
N2 C10 1.333(4) . ?
N2 C6 1.350(4) . ?
N3 C15 1.337(4) . ?
N3 C11 1.345(4) . ?
C1 C2 1.374(5) . ?
C2 C3 1.375(5) . ?
C3 C4 1.371(6) . ?
C4 C5 1.377(5) . ?
C6 C7 1.372(5) . ?
C7 C8 1.367(6) . ?
C8 C9 1.382(6) . ?
C9 C10 1.374(5) . ?
C11 C12 1.371(5) . ?
C12 C13 1.363(5) . ?
C13 C14 1.377(5) . ?
C14 C15 1.379(5) . ?

loop_
_geom_hbond_atom_site_label_D
_geom_hbond_atom_site_label_H
_geom_hbond_atom_site_label_A
_geom_hbond_distance_DH
_geom_hbond_distance_HA
_geom_hbond_distance_DA
_geom_hbond_angle_DHA
_geom_hbond_site_symmetry_A
O5 H5E O2 0.85(5) 1.82(5) 2.660(4) 169(5) 3_555
O5 H5F O7 0.81(4) 2.11(4) 2.913(5) 171(4) 2
O6 H6E O1 1.08(2) 1.78(3) 2.838(5) 163(6) .
O6 H6F O7 1.18(2) 1.64(3) 2.786(5) 161(6) 2
O7 H7E O3 0.85(8) 1.96(8) 2.770(5) 158(7) .
O7 H7F O6 0.72(8) 2.18(8) 2.761(5) 137(7) .

loop_
_geom_torsion_atom_site_label_1
_geom_torsion_atom_site_label_2
_geom_torsion_atom_site_label_3
_geom_torsion_atom_site_label_4
_geom_torsion
_geom_torsion_site_symmetry_1
_geom_torsion_site_symmetry_2
_geom_torsion_site_symmetry_3
_geom_torsion_site_symmetry_4
_geom_torsion_publ_flag
O3 S1 O1 Fe1 -110.67(19) . . . . ?
O2 S1 O1 Fe1 12.1(2) . . . . ?
O4 S1 O1 Fe1 131.27(18) . . . . ?
O1 Fe1 O1 S1 -38(8) 3_555 . . . ?
O5 Fe1 O1 S1 159.02(19) . . . . ?
O5 Fe1 O1 S1 -20.98(19) 3_555 . . . ?
N1 Fe1 O1 S1 71.56(19) . . . . ?
N1 Fe1 O1 S1 -108.44(19) 3_555 . . . ?
O3 S1 O4 Fe2 85.6(3) . . . . ?
O2 S1 O4 Fe2 -37.5(4) . . . . ?
O1 S1 O4 Fe2 -156.3(3) . . . . ?
O4 Fe2 O4 S1 125(100) 3_655 . . . ?
N3 Fe2 O4 S1 -102.4(3) . . . . ?
N3 Fe2 O4 S1 77.6(3) 3_655 . . . ?
N2 Fe2 O4 S1 165.6(3) . . . . ?
N2 Fe2 O4 S1 -14.4(3) 3_655 . . . ?
O1 Fe1 N1 C5 33.1(3) 3_555 . . . ?
O1 Fe1 N1 C5 -146.9(3) . . . . ?
O5 Fe1 N1 C5 124.5(3) . . . . ?
O5 Fe1 N1 C5 -55.5(3) 3_555 . . . ?
N1 Fe1 N1 C5 -62(7) 3_555 . . . ?
O1 Fe1 N1 C1 -144.4(3) 3_555 . . . ?
O1 Fe1 N1 C1 35.6(3) . . . . ?
O5 Fe1 N1 C1 -53.0(3) . . . . ?
O5 Fe1 N1 C1 127.0(3) 3_555 . . . ?
N1 Fe1 N1 C1 120(7) 3_555 . . . ?
O4 Fe2 N2 C10 22.0(3) 3_655 . . . ?
O4 Fe2 N2 C10 -158.0(3) . . . . ?
N3 Fe2 N2 C10 113.1(2) . . . . ?
N3 Fe2 N2 C10 -66.9(2) 3_655 . . . ?
N2 Fe2 N2 C10 -18(100) 3_655 . . . ?
O4 Fe2 N2 C6 -156.2(3) 3_655 . . . ?
O4 Fe2 N2 C6 23.8(3) . . . . ?
N3 Fe2 N2 C6 -65.1(3) . . . . ?
N3 Fe2 N2 C6 114.9(3) 3_655 . . . ?
N2 Fe2 N2 C6 164(100) 3_655 . . . ?
O4 Fe2 N3 C15 -26.9(3) 3_655 . . . ?
O4 Fe2 N3 C15 153.1(3) . . . . ?
N3 Fe2 N3 C15 7(100) 3_655 . . . ?
N2 Fe2 N3 C15 -122.0(3) . . . . ?
N2 Fe2 N3 C15 58.0(3) 3_655 . . . ?
O4 Fe2 N3 C11 156.0(3) 3_655 . . . ?
O4 Fe2 N3 C11 -24.0(3) . . . . ?
N3 Fe2 N3 C11 -170(100) 3_655 . . . ?
N2 Fe2 N3 C11 60.9(3) . . . . ?
N2 Fe2 N3 C11 -119.1(3) 3_655 . . . ?
C5 N1 C1 C2 -0.7(5) . . . . ?
Fe1 N1 C1 C2 176.9(3) . . . . ?
N1 C1 C2 C3 0.9(6) . . . . ?
C1 C2 C3 C4 -0.5(6) . . . . ?
C2 C3 C4 C5 0.0(6) . . . . ?
C1 N1 C5 C4 0.2(5) . . . . ?
Fe1 N1 C5 C4 -177.4(3) . . . . ?
C3 C4 C5 N1 0.1(6) . . . . ?
C10 N2 C6 C7 -1.2(5) . . . . ?
Fe2 N2 C6 C7 177.1(3) . . . . ?
N2 C6 C7 C8 0.3(6) . . . . ?
C6 C7 C8 C9 0.1(6) . . . . ?
C7 C8 C9 C10 0.3(6) . . . . ?
C6 N2 C10 C9 1.7(5) . . . . ?
Fe2 N2 C10 C9 -176.6(3) . . . . ?
C8 C9 C10 N2 -1.3(6) . . . . ?
C15 N3 C11 C12 -0.2(6) . . . . ?
Fe2 N3 C11 C12 177.0(3) . . . . ?
N3 C11 C12 C13 -0.4(6) . . . . ?
C11 C12 C13 C14 0.2(6) . . . . ?
C12 C13 C14 C15 0.6(6) . . . . ?
C11 N3 C15 C14 1.0(6) . . . . ?
Fe2 N3 C15 C14 -176.3(3) . . . . ?
C13 C14 C15 N3 -1.3(7) . . . . ?
